data_2220831
loop_
_publ_author_name
'Babar, Tariq Mahmood'
'Qadeer, Ghulam'
'Rama, Nasim Hasan'
'Akhtar, Javeed'
'Helliwell, Madeleine'

_publ_section_title
;
 3-(3-Fluorobenzyl)isochroman-1-one
;
_journal_coeditor_code HK2616
_journal_issue 2
_journal_name_full 'Acta Crystallographica Section E'
_journal_page_first o418
_journal_paper_doi 10.1107/S1600536809003304
_journal_volume 65
_journal_year 2009
_chemical_formula_iupac 'C16 H13 F O2'
_chemical_formula_moiety 'C16 H13 F O2'
_chemical_formula_sum 'C16 H13 F O2'
_chemical_formula_weight 256.26
_chemical_melting_point 374(1)
_chemical_name_common 3-(3-fluorophenyl)isocoumarin
_chemical_name_systematic
;
3-(3-Fluorobenzyl)isochroman-1-one
;
_space_group_IT_number 14
_symmetry_cell_setting monoclinic
_symmetry_space_group_name_Hall '-P 2ybc'
_symmetry_space_group_name_H-M 'P 1 21/c 1'
_atom_sites_solution_hydrogens geom
_atom_sites_solution_primary direct
_atom_sites_solution_secondary difmap
_audit_creation_method SHELXL97
_cell_angle_alpha 90.00
_cell_angle_beta 103.705(2)
_cell_angle_gamma 90.00
_cell_formula_units_Z 4
_cell_length_a 12.6154(16)
_cell_length_b 7.6918(10)
_cell_length_c 13.0532(17)
_cell_measurement_reflns_used 1804
_cell_measurement_temperature 100(2)
_cell_measurement_theta_max 26.21
_cell_measurement_theta_min 3.21
_cell_volume 1230.6(3)
_computing_cell_refinement 'SAINT (Bruker, 2002)'
_computing_data_collection 'SMART (Bruker, 2001)'
_computing_data_reduction 'SAINT (Bruker, 2002)'
_computing_molecular_graphics 'SHELXTL (Sheldrick, 2008)'
_computing_publication_material 'SHELXTL (Sheldrick, 2008)'
_computing_structure_refinement 'SHELXL97 (Sheldrick, 2008)'
_computing_structure_solution 'SHELXS97 (Sheldrick, 2008)'
_diffrn_ambient_temperature 100(2)
_diffrn_measured_fraction_theta_full 0.993
_diffrn_measured_fraction_theta_max 0.993
_diffrn_measurement_device_type 'Bruker SMART CCD area-detector'
_diffrn_measurement_method '\f and \w'
_diffrn_radiation_monochromator graphite
_diffrn_radiation_source 'fine-focus sealed tube'
_diffrn_radiation_type MoK\a
_diffrn_radiation_wavelength 0.71073
_diffrn_reflns_av_R_equivalents 0.0547
_diffrn_reflns_av_sigmaI/netI 0.0619
_diffrn_reflns_limit_h_max 15
_diffrn_reflns_limit_h_min -15
_diffrn_reflns_limit_k_max 9
_diffrn_reflns_limit_k_min -8
_diffrn_reflns_limit_l_max 9
_diffrn_reflns_limit_l_min -16
_diffrn_reflns_number 6739
_diffrn_reflns_theta_full 26.41
_diffrn_reflns_theta_max 26.41
_diffrn_reflns_theta_min 1.66
_exptl_absorpt_coefficient_mu 0.100
_exptl_absorpt_correction_type none
_exptl_crystal_colour colourless
_exptl_crystal_density_diffrn 1.383
_exptl_crystal_density_method 'not measured'
_exptl_crystal_description plate
_exptl_crystal_F_000 536
_exptl_crystal_size_max 0.50
_exptl_crystal_size_mid 0.40
_exptl_crystal_size_min 0.10
_refine_diff_density_max 0.242
_refine_diff_density_min -0.194
_refine_ls_extinction_method none
_refine_ls_goodness_of_fit_ref 0.926
_refine_ls_hydrogen_treatment constr
_refine_ls_matrix_type full
_refine_ls_number_parameters 172
_refine_ls_number_reflns 2501
_refine_ls_number_restraints 0
_refine_ls_restrained_S_all 0.926
_refine_ls_R_factor_all 0.0611
_refine_ls_R_factor_gt 0.0420
_refine_ls_shift/su_max 0.000
_refine_ls_shift/su_mean 0.000
_refine_ls_structure_factor_coef Fsqd
_refine_ls_weighting_details 'calc w = 1/[\s^2^(Fo^2^)+(0.0463P)^2^] where P=(Fo^2^+2Fc^2^)/3'
_refine_ls_weighting_scheme calc
_refine_ls_wR_factor_gt 0.0905
_refine_ls_wR_factor_ref 0.0962
_reflns_number_gt 1805
_reflns_number_total 2501
_reflns_threshold_expression I>2\s(I)
_cod_data_source_file hk2616.cif
_cod_data_source_block I
_cod_original_sg_symbol_H-M 'P 21/c'
_cod_database_code 2220831
_cod_database_fobs_code 2220831

loop_
_symmetry_equiv_pos_as_xyz
'x, y, z'
'-x, y+1/2, -z+1/2'
'-x, -y, -z'
'x, -y-1/2, z-1/2'

loop_
_atom_site_type_symbol
_atom_site_label
_atom_site_fract_x
_atom_site_fract_y
_atom_site_fract_z
_atom_site_U_iso_or_equiv
_atom_site_adp_type
_atom_site_calc_flag
_atom_site_refinement_flags
_atom_site_occupancy
_atom_site_disorder_assembly
_atom_site_disorder_group
F F1 0.04488(8) 0.11657(13) 0.39583(8) 0.0386(3) Uani d . 1 . .
O O1 0.45079(8) 0.20180(13) 0.44056(8) 0.0218(3) Uani d . 1 . .
O O2 0.50042(9) 0.34257(14) 0.59049(9) 0.0268(3) Uani d . 1 . .
C C1 0.47167(12) 0.1662(2) 0.33687(12) 0.0196(4) Uani d . 1 . .
H H1 0.4666 0.2776 0.2964 0.024 Uiso calc R 1 . .
C C2 0.58453(12) 0.0910(2) 0.34910(13) 0.0212(4) Uani d . 1 . .
H H2A 0.5877 -0.0258 0.3815 0.025 Uiso calc R 1 . .
H H2B 0.6005 0.0783 0.2788 0.025 Uiso calc R 1 . .
C C3 0.66870(12) 0.20666(19) 0.41701(12) 0.0200(4) Uani d . 1 . .
C C4 0.77528(12) 0.2189(2) 0.40595(13) 0.0241(4) Uani d . 1 . .
H H4 0.7972 0.1532 0.3529 0.029 Uiso calc R 1 . .
C C5 0.84964(13) 0.3259(2) 0.47153(14) 0.0288(4) Uani d . 1 . .
H H5 0.9225 0.3325 0.4636 0.035 Uiso calc R 1 . .
C C6 0.81851(13) 0.4239(2) 0.54894(14) 0.0295(4) Uani d . 1 . .
H H6 0.8699 0.4974 0.5938 0.035 Uiso calc R 1 . .
C C7 0.71298(13) 0.4138(2) 0.56045(14) 0.0259(4) Uani d . 1 . .
H H7 0.6915 0.4811 0.6131 0.031 Uiso calc R 1 . .
C C8 0.63765(12) 0.30552(19) 0.49515(13) 0.0206(4) Uani d . 1 . .
C C9 0.52632(13) 0.28886(19) 0.51240(13) 0.0214(4) Uani d . 1 . .
C C10 0.38215(12) 0.0446(2) 0.28054(13) 0.0219(4) Uani d . 1 . .
H H10A 0.3948 0.0162 0.2104 0.026 Uiso calc R 1 . .
H H10B 0.3872 -0.0651 0.3211 0.026 Uiso calc R 1 . .
C C11 0.26821(12) 0.1165(2) 0.26575(13) 0.0209(4) Uani d . 1 . .
C C12 0.20723(12) 0.0833(2) 0.33946(13) 0.0230(4) Uani d . 1 . .
H H12 0.2368 0.0155 0.4003 0.028 Uiso calc R 1 . .
C C13 0.10394(13) 0.1499(2) 0.32292(14) 0.0256(4) Uani d . 1 . .
C C14 0.05618(14) 0.2488(2) 0.23648(15) 0.0301(4) Uani d . 1 . .
H H14 -0.0159 0.2923 0.2272 0.036 Uiso calc R 1 . .
C C15 0.11730(13) 0.2824(2) 0.16351(15) 0.0310(4) Uani d . 1 . .
H H15 0.0871 0.3507 0.1030 0.037 Uiso calc R 1 . .
C C16 0.22210(13) 0.2173(2) 0.17798(14) 0.0263(4) Uani d . 1 . .
H H16 0.2631 0.2417 0.1273 0.032 Uiso calc R 1 . .

loop_
_atom_site_aniso_label
_atom_site_aniso_U_11
_atom_site_aniso_U_22
_atom_site_aniso_U_33
_atom_site_aniso_U_12
_atom_site_aniso_U_13
_atom_site_aniso_U_23
F1 0.0329(6) 0.0451(7) 0.0432(7) -0.0007(5) 0.0195(5) -0.0039(5)
O1 0.0239(6) 0.0238(6) 0.0181(6) 0.0009(5) 0.0059(5) -0.0008(5)
O2 0.0334(7) 0.0281(6) 0.0203(7) 0.0060(5) 0.0091(6) -0.0012(5)
C1 0.0257(8) 0.0187(8) 0.0150(8) 0.0008(6) 0.0058(7) 0.0018(7)
C2 0.0258(9) 0.0201(8) 0.0189(9) 0.0005(7) 0.0079(7) -0.0004(7)
C3 0.0242(8) 0.0161(8) 0.0189(9) 0.0045(6) 0.0038(7) 0.0046(7)
C4 0.0251(9) 0.0212(8) 0.0262(10) 0.0028(7) 0.0065(8) 0.0008(7)
C5 0.0221(9) 0.0258(9) 0.0380(11) 0.0020(7) 0.0063(8) 0.0015(8)
C6 0.0271(9) 0.0229(9) 0.0341(11) -0.0002(7) -0.0016(8) -0.0044(8)
C7 0.0311(9) 0.0210(9) 0.0236(10) 0.0053(7) 0.0028(8) -0.0020(7)
C8 0.0241(8) 0.0175(8) 0.0191(9) 0.0043(6) 0.0028(7) 0.0029(7)
C9 0.0286(9) 0.0163(8) 0.0190(9) 0.0046(7) 0.0052(8) 0.0041(7)
C10 0.0263(9) 0.0183(8) 0.0218(9) -0.0005(6) 0.0070(8) 0.0004(7)
C11 0.0238(9) 0.0157(8) 0.0220(9) -0.0038(6) 0.0031(7) -0.0029(7)
C12 0.0255(9) 0.0198(8) 0.0221(9) -0.0009(7) 0.0028(8) -0.0002(7)
C13 0.0248(9) 0.0247(9) 0.0293(10) -0.0048(7) 0.0100(8) -0.0063(8)
C14 0.0219(9) 0.0236(9) 0.0409(12) 0.0016(7) -0.0002(8) -0.0077(8)
C15 0.0314(10) 0.0248(9) 0.0312(11) -0.0001(7) -0.0039(9) 0.0033(8)
C16 0.0290(9) 0.0249(9) 0.0232(10) -0.0051(7) 0.0030(8) 0.0013(8)

loop_
_atom_type_symbol
_atom_type_description
_atom_type_scat_dispersion_real
_atom_type_scat_dispersion_imag
_atom_type_scat_source
C C 0.0033 0.0016 'International Tables Vol C Tables 4.2.6.8 and 6.1.1.4'
H H 0.0000 0.0000 'International Tables Vol C Tables 4.2.6.8 and 6.1.1.4'
O O 0.0106 0.0060 'International Tables Vol C Tables 4.2.6.8 and 6.1.1.4'
F F 0.0171 0.0103 'International Tables Vol C Tables 4.2.6.8 and 6.1.1.4'

loop_
_geom_angle_atom_site_label_1
_geom_angle_atom_site_label_2
_geom_angle_atom_site_label_3
_geom_angle_site_symmetry_1
_geom_angle_site_symmetry_3
_geom_angle
_geom_angle_publ_flag
C9 O1 C1 . . 118.95(12) ?
O1 C1 C2 . . 110.20(13) ?
O1 C1 C10 . . 106.69(12) ?
C2 C1 C10 . . 112.96(13) ?
O1 C1 H1 . . 109.0 ?
C2 C1 H1 . . 109.0 ?
C10 C1 H1 . . 109.0 ?
C3 C2 C1 . . 110.62(12) ?
C3 C2 H2A . . 109.5 ?
C1 C2 H2A . . 109.5 ?
C3 C2 H2B . . 109.5 ?
C1 C2 H2B . . 109.5 ?
H2A C2 H2B . . 108.1 ?
C4 C3 C8 . . 118.91(15) ?
C4 C3 C2 . . 123.01(14) ?
C8 C3 C2 . . 118.07(14) ?
C5 C4 C3 . . 120.51(15) ?
C5 C4 H4 . . 119.7 ?
C3 C4 H4 . . 119.7 ?
C4 C5 C6 . . 120.40(15) ?
C4 C5 H5 . . 119.8 ?
C6 C5 H5 . . 119.8 ?
C7 C6 C5 . . 119.75(16) ?
C7 C6 H6 . . 120.1 ?
C5 C6 H6 . . 120.1 ?
C6 C7 C8 . . 120.26(16) ?
C6 C7 H7 . . 119.9 ?
C8 C7 H7 . . 119.9 ?
C7 C8 C3 . . 120.17(15) ?
C7 C8 C9 . . 119.56(14) ?
C3 C8 C9 . . 120.21(14) ?
O2 C9 O1 . . 117.85(14) ?
O2 C9 C8 . . 123.52(15) ?
O1 C9 C8 . . 118.54(14) ?
C11 C10 C1 . . 114.41(13) ?
C11 C10 H10A . . 108.7 ?
C1 C10 H10A . . 108.7 ?
C11 C10 H10B . . 108.7 ?
C1 C10 H10B . . 108.7 ?
H10A C10 H10B . . 107.6 ?
C12 C11 C16 . . 118.69(15) ?
C12 C11 C10 . . 120.69(15) ?
C16 C11 C10 . . 120.61(15) ?
C13 C12 C11 . . 118.96(16) ?
C13 C12 H12 . . 120.5 ?
C11 C12 H12 . . 120.5 ?
F1 C13 C12 . . 118.44(16) ?
F1 C13 C14 . . 118.07(15) ?
C12 C13 C14 . . 123.49(17) ?
C13 C14 C15 . . 117.42(15) ?
C13 C14 H14 . . 121.3 ?
C15 C14 H14 . . 121.3 ?
C14 C15 C16 . . 120.54(17) ?
C14 C15 H15 . . 119.7 ?
C16 C15 H15 . . 119.7 ?
C15 C16 C11 . . 120.89(16) ?
C15 C16 H16 . . 119.6 ?
C11 C16 H16 . . 119.6 ?

loop_
_geom_bond_atom_site_label_1
_geom_bond_atom_site_label_2
_geom_bond_site_symmetry_2
_geom_bond_distance
_geom_bond_publ_flag
F1 C13 . 1.3648(19) ?
O1 C1 . 1.4646(18) ?
O1 C9 . 1.3461(19) ?
O2 C9 . 1.2141(19) ?
C1 C2 . 1.510(2) ?
C1 C10 . 1.516(2) ?
C1 H1 . 1.0000 ?
C2 C3 . 1.503(2) ?
C2 H2A . 0.9900 ?
C2 H2B . 0.9900 ?
C3 C4 . 1.389(2) ?
C3 C8 . 1.400(2) ?
C4 C5 . 1.382(2) ?
C4 H4 . 0.9500 ?
C5 C6 . 1.390(2) ?
C5 H5 . 0.9500 ?
C6 C7 . 1.377(2) ?
C6 H6 . 0.9500 ?
C7 C8 . 1.393(2) ?
C7 H7 . 0.9500 ?
C8 C9 . 1.480(2) ?
C10 C11 . 1.509(2) ?
C10 H10A . 0.9900 ?
C10 H10B . 0.9900 ?
C11 C12 . 1.391(2) ?
C11 C16 . 1.391(2) ?
C12 C13 . 1.369(2) ?
C12 H12 . 0.9500 ?
C13 C14 . 1.376(3) ?
C14 C15 . 1.384(2) ?
C14 H14 . 0.9500 ?
C15 C16 . 1.384(2) ?
C15 H15 . 0.9500 ?
C16 H16 . 0.9500 ?

loop_
_geom_hbond_atom_site_label_D
_geom_hbond_atom_site_label_H
_geom_hbond_atom_site_label_A
_geom_hbond_site_symmetry_A
_geom_hbond_distance_DH
_geom_hbond_distance_HA
_geom_hbond_distance_DA
_geom_hbond_angle_DHA
_geom_hbond_publ_flag
C12 H12 Cg1 2_656 0.95 2.95 3.806(3) 151 yes

loop_
_geom_torsion_atom_site_label_1
_geom_torsion_atom_site_label_2
_geom_torsion_atom_site_label_3
_geom_torsion_atom_site_label_4
_geom_torsion_site_symmetry_1
_geom_torsion_site_symmetry_2
_geom_torsion_site_symmetry_3
_geom_torsion_site_symmetry_4
_geom_torsion
_geom_torsion_publ_flag
C9 O1 C1 C2 . . . . 48.49(17) ?
C9 O1 C1 C10 . . . . 171.47(12) ?
O1 C1 C2 C3 . . . . -53.65(16) ?
C10 C1 C2 C3 . . . . -172.87(13) ?
C1 C2 C3 C4 . . . . -150.46(15) ?
C1 C2 C3 C8 . . . . 29.9(2) ?
C8 C3 C4 C5 . . . . 0.5(2) ?
C2 C3 C4 C5 . . . . -179.19(15) ?
C3 C4 C5 C6 . . . . -0.5(2) ?
C4 C5 C6 C7 . . . . 0.1(3) ?
C5 C6 C7 C8 . . . . 0.3(3) ?
C6 C7 C8 C3 . . . . -0.3(2) ?
C6 C7 C8 C9 . . . . 176.63(14) ?
C4 C3 C8 C7 . . . . -0.1(2) ?
C2 C3 C8 C7 . . . . 179.61(14) ?
C4 C3 C8 C9 . . . . -176.99(14) ?
C2 C3 C8 C9 . . . . 2.7(2) ?
C1 O1 C9 O2 . . . . 167.83(13) ?
C1 O1 C9 C8 . . . . -15.51(19) ?
C7 C8 C9 O2 . . . . -12.0(2) ?
C3 C8 C9 O2 . . . . 164.92(15) ?
C7 C8 C9 O1 . . . . 171.54(14) ?
C3 C8 C9 O1 . . . . -11.5(2) ?
O1 C1 C10 C11 . . . . 59.46(17) ?
C2 C1 C10 C11 . . . . -179.30(14) ?
C1 C10 C11 C12 . . . . -92.74(17) ?
C1 C10 C11 C16 . . . . 87.32(19) ?
C16 C11 C12 C13 . . . . 0.4(2) ?
C10 C11 C12 C13 . . . . -179.59(14) ?
C11 C12 C13 F1 . . . . -179.96(13) ?
C11 C12 C13 C14 . . . . 0.1(2) ?
F1 C13 C14 C15 . . . . 179.63(14) ?
C12 C13 C14 C15 . . . . -0.5(3) ?
C13 C14 C15 C16 . . . . 0.3(2) ?
C14 C15 C16 C11 . . . . 0.1(2) ?
C12 C11 C16 C15 . . . . -0.5(2) ?
C10 C11 C16 C15 . . . . 179.45(14) ?
